data_2244057
loop_
_publ_author_name
'\,Celikesir, Sevim T\"urktekin'
'Akkurt, Mehmet'
'Shikhaliyev, Namiq Q.'
'Mammadova, Naila A.'
'Suleymanova, Gulnar T.'
'Khrustalev, Victor N.'
'Bhattarai, Ajaya'

_publ_section_title
;
 Crystal structure and Hirshfeld surface analysis of
 (<i>E</i>)-1-[2,2-dibromo-1-(2-nitrophenyl)ethenyl]-2-(4-fluorophenyl)diazene
;
_journal_coeditor_code HB8012
_journal_issue 4
_journal_name_full 'Acta Crystallographica Section E'
_journal_page_first
;
;
_journal_paper_doi 10.1107/S205698902200278X
_journal_volume 78
_journal_year 2022
_chemical_formula_iupac 'C14 H8 Br2 F N3 O2'
_chemical_formula_moiety 'C14 H8 Br2 F N3 O2'
_chemical_formula_sum 'C14 H8 Br2 F N3 O2'
_chemical_formula_weight 429.05
_chemical_name_systematic
;
(<i>E</i>)-1-[2,2-Dibromo-1-(2-nitrophenyl)ethenyl]-2-(4-fluorophenyl)diazene
;
_space_group_crystal_system orthorhombic
_space_group_IT_number 60
_space_group_name_Hall '-P 2n 2ab'
_space_group_name_H-M_alt 'P b c n'
_atom_sites_solution_hydrogens geom
_atom_sites_solution_primary direct
_atom_sites_solution_secondary difmap
_audit_creation_method SHELXL-2018/3
_cell_angle_alpha 90
_cell_angle_beta 90
_cell_angle_gamma 90
_cell_formula_units_Z 8
_cell_length_a 14.8700(4)
_cell_length_b 15.2915(4)
_cell_length_c 13.1030(4)
_cell_measurement_reflns_used 9970
_cell_measurement_temperature 100(2)
_cell_measurement_theta_max 34.29
_cell_measurement_theta_min 2.46
_cell_volume 2979.42(14)
_computing_cell_refinement
;
SAINT (Bruker, 2018)
;
_computing_data_collection
;
<i>APEX3</i> (Bruker, 2018)
;
_computing_data_reduction
;
SAINT (Bruker, 2018)
;
_computing_molecular_graphics
;
ORTEP-3 for Windows (Farrugia, 2012)
;
_computing_publication_material
;
PLATON (Spek, 2020)
;
_computing_structure_refinement
;
SHELXL2018 (Sheldrick, 2015b)
;
_computing_structure_solution
;
SHELXT (Sheldrick, 2015a)
;
_diffrn_ambient_temperature 100(2)
_diffrn_detector_area_resol_mean 7.31
_diffrn_measured_fraction_theta_full 0.999
_diffrn_measured_fraction_theta_max 1.000
_diffrn_measurement_device_type 'Bruker AXS D8 QUEST Photon III detector'
_diffrn_measurement_method '\f and \w shutterless scans'
_diffrn_radiation_monochromator graphite
_diffrn_radiation_type MoK\a
_diffrn_radiation_wavelength 0.71073
_diffrn_reflns_av_R_equivalents 0.0405
_diffrn_reflns_av_unetI/netI 0.0153
_diffrn_reflns_limit_h_max 22
_diffrn_reflns_limit_h_min -22
_diffrn_reflns_limit_k_max 23
_diffrn_reflns_limit_k_min -23
_diffrn_reflns_limit_l_max 19
_diffrn_reflns_limit_l_min -19
_diffrn_reflns_number 87568
_diffrn_reflns_theta_full 25.242
_diffrn_reflns_theta_max 32.582
_diffrn_reflns_theta_min 2.463
_diffrn_source 'fine-focus sealed X-Ray tube'
_exptl_absorpt_coefficient_mu 5.462
_exptl_absorpt_correction_T_max 0.1151
_exptl_absorpt_correction_T_min 0.0472
_exptl_absorpt_correction_type multi-scan
_exptl_absorpt_process_details
;
(SADABS; Krause <i>et al.</i>,  2015)
;
_exptl_crystal_colour 'light orange'
_exptl_crystal_density_diffrn 1.913
_exptl_crystal_density_method 'not measured'
_exptl_crystal_description block
_exptl_crystal_F_000 1664
_exptl_crystal_size_max 0.59
_exptl_crystal_size_mid 0.26
_exptl_crystal_size_min 0.20
_refine_diff_density_max 0.834
_refine_diff_density_min -0.459
_refine_ls_extinction_method none
_refine_ls_goodness_of_fit_ref 1.061
_refine_ls_hydrogen_treatment constr
_refine_ls_matrix_type full
_refine_ls_number_parameters 199
_refine_ls_number_reflns 5429
_refine_ls_number_restraints 0
_refine_ls_restrained_S_all 1.061
_refine_ls_R_factor_all 0.0291
_refine_ls_R_factor_gt 0.0230
_refine_ls_shift/su_max 0.005
_refine_ls_shift/su_mean 0.000
_refine_ls_structure_factor_coef Fsqd
_refine_ls_weighting_details 'w=1/[\s^2^(Fo^2^)+(0.0274P)^2^+1.6564P] where P=(Fo^2^+2Fc^2^)/3'
_refine_ls_weighting_scheme calc
_refine_ls_wR_factor_gt 0.0547
_refine_ls_wR_factor_ref 0.0572
_reflns_number_gt 4773
_reflns_number_total 5429
_reflns_threshold_expression 'I > 2\s(I)'
_cod_data_source_file hb8012sup1.cif
_cod_data_source_block I
_cod_database_code 2244057
_shelx_space_group_comment
;
The symmetry employed for this shelxl refinement is uniquely defined
by the following loop, which should always be used as a source of
symmetry information in preference to the above space-group names.
They are only intended as comments.
;
_shelx_estimated_absorpt_t_min 0.141
_shelx_estimated_absorpt_t_max 0.408

loop_
_space_group_symop_operation_xyz
'x, y, z'
'x+1/2, -y+1/2, -z'
'-x, y, -z+1/2'
'-x+1/2, -y+1/2, z+1/2'
'-x, -y, -z'
'-x-1/2, y-1/2, z'
'x, -y, z-1/2'
'x-1/2, y-1/2, -z-1/2'

loop_
_atom_site_type_symbol
_atom_site_label
_atom_site_fract_x
_atom_site_fract_y
_atom_site_fract_z
_atom_site_U_iso_or_equiv
_atom_site_adp_type
_atom_site_calc_flag
_atom_site_occupancy
_atom_site_disorder_assembly
_atom_site_disorder_group
Br Br1 0.62265(2) 0.95963(2) 0.16792(2) 0.02193(4) Uani d 1 . .
Br Br2 0.64744(2) 1.02154(2) 0.39424(2) 0.02154(4) Uani d 1 . .
F F1 0.61074(8) 0.42468(7) 0.03550(8) 0.0350(2) Uani d 1 . .
O O1 0.79994(8) 0.81157(8) 0.37024(8) 0.0279(2) Uani d 1 . .
O O2 0.82768(8) 0.70323(8) 0.47212(9) 0.0279(2) Uani d 1 . .
N N1 0.78022(8) 0.76388(8) 0.44249(9) 0.0204(2) Uani d 1 . .
N N2 0.61421(8) 0.77830(8) 0.26409(9) 0.0173(2) Uani d 1 . .
N N3 0.61871(8) 0.70235(8) 0.30197(9) 0.0180(2) Uani d 1 . .
C C1 0.62788(9) 0.92776(9) 0.30578(10) 0.0172(2) Uani d 1 . .
C C2 0.62325(9) 0.84437(9) 0.33887(9) 0.0163(2) Uani d 1 . .
C C3 0.62473(9) 0.82188(9) 0.44946(10) 0.0160(2) Uani d 1 . .
C C4 0.69718(9) 0.78201(9) 0.49868(10) 0.0167(2) Uani d 1 . .
C C5 0.69526(10) 0.75800(9) 0.60064(10) 0.0198(2) Uani d 1 . .
H H5 0.745761 0.730610 0.631466 0.024 Uiso calc 1 . .
C C6 0.61793(10) 0.77479(10) 0.65687(10) 0.0216(3) Uani d 1 . .
H H6 0.615605 0.760257 0.727309 0.026 Uiso calc 1 . .
C C7 0.54428(10) 0.81279(10) 0.60985(10) 0.0221(3) Uani d 1 . .
H H7 0.491119 0.823434 0.648092 0.026 Uiso calc 1 . .
C C8 0.54741(10) 0.83559(9) 0.50689(10) 0.0195(2) Uani d 1 . .
H H8 0.495992 0.860845 0.475544 0.023 Uiso calc 1 . .
C C9 0.61222(9) 0.63404(9) 0.22921(10) 0.0173(2) Uani d 1 . .
C C10 0.62860(10) 0.55039(9) 0.26748(11) 0.0214(3) Uani d 1 . .
H H10 0.640277 0.542361 0.338142 0.026 Uiso calc 1 . .
C C11 0.62783(11) 0.47892(10) 0.20219(13) 0.0253(3) Uani d 1 . .
H H11 0.639299 0.421601 0.226931 0.030 Uiso calc 1 . .
C C12 0.60996(11) 0.49353(11) 0.10055(12) 0.0245(3) Uani d 1 . .
C C13 0.59060(10) 0.57525(10) 0.06081(11) 0.0224(3) Uani d 1 . .
H H13 0.577105 0.582364 -0.009565 0.027 Uiso calc 1 . .
C C14 0.59139(10) 0.64622(9) 0.12606(10) 0.0194(2) Uani d 1 . .
H H14 0.577851 0.703011 0.101002 0.023 Uiso calc 1 . .

loop_
_atom_site_aniso_label
_atom_site_aniso_U_11
_atom_site_aniso_U_22
_atom_site_aniso_U_33
_atom_site_aniso_U_12
_atom_site_aniso_U_13
_atom_site_aniso_U_23
Br1 0.02940(8) 0.02164(7) 0.01475(6) -0.00253(5) -0.00260(5) 0.00271(5)
Br2 0.02785(8) 0.01832(7) 0.01843(6) -0.00056(5) 0.00111(5) -0.00383(5)
F1 0.0542(7) 0.0220(5) 0.0287(5) 0.0035(5) -0.0047(4) -0.0101(4)
O1 0.0232(5) 0.0403(6) 0.0201(5) 0.0021(5) 0.0046(4) 0.0009(4)
O2 0.0267(5) 0.0279(6) 0.0292(6) 0.0120(5) -0.0039(4) -0.0073(4)
N1 0.0184(5) 0.0245(6) 0.0183(5) 0.0033(5) -0.0014(4) -0.0066(4)
N2 0.0197(5) 0.0170(5) 0.0152(5) 0.0005(4) 0.0008(4) -0.0012(4)
N3 0.0200(5) 0.0178(5) 0.0161(5) 0.0002(4) 0.0002(4) -0.0008(4)
C1 0.0205(6) 0.0179(6) 0.0134(5) 0.0009(5) 0.0000(4) -0.0017(4)
C2 0.0170(5) 0.0182(6) 0.0136(5) 0.0015(5) 0.0003(4) -0.0012(4)
C3 0.0185(6) 0.0154(5) 0.0140(5) 0.0012(5) -0.0003(4) -0.0006(4)
C4 0.0181(6) 0.0160(5) 0.0161(5) 0.0014(5) -0.0004(4) -0.0026(4)
C5 0.0236(6) 0.0192(6) 0.0166(5) 0.0031(5) -0.0031(5) -0.0001(4)
C6 0.0278(7) 0.0218(6) 0.0151(5) 0.0021(5) 0.0006(5) 0.0022(5)
C7 0.0235(7) 0.0262(7) 0.0165(6) 0.0037(5) 0.0046(5) 0.0027(5)
C8 0.0192(6) 0.0229(6) 0.0162(5) 0.0036(5) 0.0011(4) 0.0022(5)
C9 0.0183(6) 0.0173(6) 0.0162(5) 0.0002(5) 0.0001(4) -0.0007(4)
C10 0.0258(7) 0.0192(6) 0.0191(6) 0.0013(5) -0.0022(5) 0.0009(5)
C11 0.0321(8) 0.0180(6) 0.0259(7) 0.0029(6) -0.0028(6) -0.0009(5)
C12 0.0289(7) 0.0213(6) 0.0232(7) 0.0004(6) -0.0013(5) -0.0063(5)
C13 0.0273(7) 0.0225(7) 0.0175(6) -0.0003(6) -0.0012(5) -0.0027(5)
C14 0.0224(6) 0.0189(6) 0.0168(5) -0.0006(5) 0.0001(5) 0.0001(4)

loop_
_atom_type_symbol
_atom_type_description
_atom_type_scat_dispersion_real
_atom_type_scat_dispersion_imag
_atom_type_scat_source
C C 0.0033 0.0016 'International Tables Vol C Tables 4.2.6.8 and 6.1.1.4'
H H 0.0000 0.0000 'International Tables Vol C Tables 4.2.6.8 and 6.1.1.4'
N N 0.0061 0.0033 'International Tables Vol C Tables 4.2.6.8 and 6.1.1.4'
O O 0.0106 0.0060 'International Tables Vol C Tables 4.2.6.8 and 6.1.1.4'
F F 0.0171 0.0103 'International Tables Vol C Tables 4.2.6.8 and 6.1.1.4'
Br Br -0.2901 2.4595 'International Tables Vol C Tables 4.2.6.8 and 6.1.1.4'

loop_
_geom_angle_atom_site_label_1
_geom_angle_atom_site_label_2
_geom_angle_atom_site_label_3
_geom_angle_site_symmetry_1
_geom_angle_site_symmetry_3
_geom_angle
_geom_angle_publ_flag
O2 N1 O1 . . 123.62(13) ?
O2 N1 C4 . . 117.94(13) ?
O1 N1 C4 . . 118.41(12) ?
N3 N2 C2 . . 112.28(11) ?
N2 N3 C9 . . 114.15(11) ?
C2 C1 Br2 . . 122.32(10) ?
C2 C1 Br1 . . 123.65(10) ?
Br2 C1 Br1 . . 113.92(7) ?
C1 C2 N2 . . 117.24(12) ?
C1 C2 C3 . . 122.03(12) ?
N2 C2 C3 . . 120.71(12) ?
C8 C3 C4 . . 117.01(12) ?
C8 C3 C2 . . 118.66(12) ?
C4 C3 C2 . . 124.19(12) ?
C5 C4 C3 . . 123.04(13) ?
C5 C4 N1 . . 116.88(12) ?
C3 C4 N1 . . 120.08(12) ?
C4 C5 C6 . . 118.63(13) ?
C4 C5 H5 . . 120.7 ?
C6 C5 H5 . . 120.7 ?
C7 C6 C5 . . 119.75(12) ?
C7 C6 H6 . . 120.1 ?
C5 C6 H6 . . 120.1 ?
C6 C7 C8 . . 120.61(13) ?
C6 C7 H7 . . 119.7 ?
C8 C7 H7 . . 119.7 ?
C3 C8 C7 . . 120.92(13) ?
C3 C8 H8 . . 119.5 ?
C7 C8 H8 . . 119.5 ?
C10 C9 C14 . . 120.52(13) ?
C10 C9 N3 . . 114.96(12) ?
C14 C9 N3 . . 124.52(12) ?
C11 C10 C9 . . 119.93(14) ?
C11 C10 H10 . . 120.0 ?
C9 C10 H10 . . 120.0 ?
C12 C11 C10 . . 118.05(14) ?
C12 C11 H11 . . 121.0 ?
C10 C11 H11 . . 121.0 ?
F1 C12 C11 . . 118.75(14) ?
F1 C12 C13 . . 117.83(13) ?
C11 C12 C13 . . 123.42(14) ?
C14 C13 C12 . . 118.34(13) ?
C14 C13 H13 . . 120.8 ?
C12 C13 H13 . . 120.8 ?
C13 C14 C9 . . 119.68(13) ?
C13 C14 H14 . . 120.2 ?
C9 C14 H14 . . 120.2 ?

loop_
_geom_bond_atom_site_label_1
_geom_bond_atom_site_label_2
_geom_bond_site_symmetry_2
_geom_bond_distance
_geom_bond_publ_flag
Br1 C1 . 1.8725(13) ?
Br2 C1 . 1.8667(13) ?
F1 C12 . 1.3546(17) ?
O1 N1 . 1.2304(17) ?
O2 N1 . 1.2284(16) ?
N1 C4 . 1.4641(18) ?
N2 N3 . 1.2647(16) ?
N2 C2 . 1.4138(17) ?
N3 C9 . 1.4175(17) ?
C1 C2 . 1.3486(19) ?
C2 C3 . 1.4895(18) ?
C3 C8 . 1.3900(19) ?
C3 C4 . 1.3958(18) ?
C4 C5 . 1.3859(18) ?
C5 C6 . 1.390(2) ?
C5 H5 . 0.9500 ?
C6 C7 . 1.384(2) ?
C6 H6 . 0.9500 ?
C7 C8 . 1.3942(18) ?
C7 H7 . 0.9500 ?
C8 H8 . 0.9500 ?
C9 C10 . 1.3953(19) ?
C9 C14 . 1.3992(19) ?
C10 C11 . 1.388(2) ?
C10 H10 . 0.9500 ?
C11 C12 . 1.376(2) ?
C11 H11 . 0.9500 ?
C12 C13 . 1.384(2) ?
C13 C14 . 1.382(2) ?
C13 H13 . 0.9500 ?
C14 H14 . 0.9500 ?

loop_
_geom_hbond_atom_site_label_D
_geom_hbond_atom_site_label_H
_geom_hbond_atom_site_label_A
_geom_hbond_site_symmetry_A
_geom_hbond_distance_DH
_geom_hbond_distance_HA
_geom_hbond_distance_DA
_geom_hbond_angle_DHA
_geom_hbond_publ_flag
C6 H6 O1 4_665 0.95 2.51 3.3244(18) 144 yes

loop_
_geom_torsion_atom_site_label_1
_geom_torsion_atom_site_label_2
_geom_torsion_atom_site_label_3
_geom_torsion_atom_site_label_4
_geom_torsion_site_symmetry_1
_geom_torsion_site_symmetry_2
_geom_torsion_site_symmetry_3
_geom_torsion_site_symmetry_4
_geom_torsion
_geom_torsion_publ_flag
C2 N2 N3 C9 . . . . -178.50(11) ?
Br2 C1 C2 N2 . . . . -175.87(9) ?
Br1 C1 C2 N2 . . . . 0.19(18) ?
Br2 C1 C2 C3 . . . . 5.92(19) ?
Br1 C1 C2 C3 . . . . -178.02(10) ?
N3 N2 C2 C1 . . . . 173.96(13) ?
N3 N2 C2 C3 . . . . -7.80(18) ?
C1 C2 C3 C8 . . . . 75.95(18) ?
N2 C2 C3 C8 . . . . -102.20(16) ?
C1 C2 C3 C4 . . . . -108.63(17) ?
N2 C2 C3 C4 . . . . 73.22(18) ?
C8 C3 C4 C5 . . . . -1.4(2) ?
C2 C3 C4 C5 . . . . -176.84(13) ?
C8 C3 C4 N1 . . . . 178.78(12) ?
C2 C3 C4 N1 . . . . 3.3(2) ?
O2 N1 C4 C5 . . . . 26.58(18) ?
O1 N1 C4 C5 . . . . -151.37(13) ?
O2 N1 C4 C3 . . . . -153.54(13) ?
O1 N1 C4 C3 . . . . 28.51(19) ?
C3 C4 C5 C6 . . . . -0.4(2) ?
N1 C4 C5 C6 . . . . 179.45(13) ?
C4 C5 C6 C7 . . . . 1.6(2) ?
C5 C6 C7 C8 . . . . -1.0(2) ?
C4 C3 C8 C7 . . . . 2.0(2) ?
C2 C3 C8 C7 . . . . 177.74(13) ?
C6 C7 C8 C3 . . . . -0.9(2) ?
N2 N3 C9 C10 . . . . 172.10(13) ?
N2 N3 C9 C14 . . . . -7.8(2) ?
C14 C9 C10 C11 . . . . 2.6(2) ?
N3 C9 C10 C11 . . . . -177.28(14) ?
C9 C10 C11 C12 . . . . -0.5(2) ?
C10 C11 C12 F1 . . . . 178.69(15) ?
C10 C11 C12 C13 . . . . -1.7(3) ?
F1 C12 C13 C14 . . . . -178.71(14) ?
C11 C12 C13 C14 . . . . 1.6(2) ?
C12 C13 C14 C9 . . . . 0.5(2) ?
C10 C9 C14 C13 . . . . -2.6(2) ?
N3 C9 C14 C13 . . . . 177.24(13) ?

_cod_database_fobs_code 2244057
